data_4121664
loop_
_publ_author_name
'McKerrall, Steven J.'
'J\/orgensen, Lars'
'Kuttruff, Christian A.'
'Ungeheuer, Felix'
'Baran, Phil S.'

_publ_section_title
;
 Development of a Concise Synthesis of (+)-Ingenol.
;
_journal_issue 15
_journal_name_full 'Journal of the American Chemical Society'
_journal_page_first 5799
_journal_paper_doi 10.1021/ja501881p
_journal_volume 136
_journal_year 2014
_chemical_absolute_configuration ad
_chemical_formula_moiety 'C30 H33 Br O8, C5 H12'
_chemical_formula_sum 'C35 H45 Br O8'
_chemical_formula_weight 673.62
_chemical_name_systematic
; 
 ? 
;
_space_group_crystal_system trigonal
_space_group_IT_number 144
_space_group_name_Hall 'P 31'
_space_group_name_H-M_alt 'P 31'
_symmetry_space_group_name_Hall 'P 31'
_symmetry_space_group_name_H-M 'P 31'
_atom_sites_solution_hydrogens geom
_atom_sites_solution_primary direct
_atom_sites_solution_secondary difmap
_audit_creation_method SHELXL-2012
_cell_angle_alpha 90
_cell_angle_beta 90
_cell_angle_gamma 120
_cell_formula_units_Z 3
_cell_length_a 13.9788(5)
_cell_length_b 13.9788(5)
_cell_length_c 14.9179(6)
_cell_measurement_reflns_used 9664
_cell_measurement_temperature 100(2)
_cell_measurement_theta_max 68.39
_cell_measurement_theta_min 3.65
_cell_volume 2524.52(16)
_computing_cell_refinement 'Bruker SAINT'
_computing_data_collection 'Bruker APEX2'
_computing_data_reduction 'Bruker SAINT'
_computing_molecular_graphics 'Bruker SHELXTL'
_computing_publication_material 'Bruker SHELXTL'
_computing_structure_refinement 'SHELXL-2012 (Sheldrick, 2012)'
_computing_structure_solution 'SHELXS-97 (Sheldrick, 2008)'
_diffrn_ambient_temperature 100(2)
_diffrn_detector_area_resol_mean '512 x 512'
_diffrn_measured_fraction_theta_full 0.998
_diffrn_measured_fraction_theta_max 0.993
_diffrn_measurement_device_type 'Bruker APEX CCD'
_diffrn_measurement_method '\f and \w scans'
_diffrn_radiation_type CuK\a
_diffrn_radiation_wavelength 1.54178
_diffrn_reflns_av_R_equivalents 0.0479
_diffrn_reflns_av_unetI/netI 0.0453
_diffrn_reflns_Laue_measured_fraction_full 0.998
_diffrn_reflns_Laue_measured_fraction_max 0.993
_diffrn_reflns_limit_h_max 15
_diffrn_reflns_limit_h_min -16
_diffrn_reflns_limit_k_max 14
_diffrn_reflns_limit_k_min -16
_diffrn_reflns_limit_l_max 17
_diffrn_reflns_limit_l_min -17
_diffrn_reflns_number 22635
_diffrn_reflns_point_group_measured_fraction_full 0.971
_diffrn_reflns_point_group_measured_fraction_max 0.964
_diffrn_reflns_theta_full 68.000
_diffrn_reflns_theta_max 68.384
_diffrn_reflns_theta_min 3.651
_diffrn_source 'Rotating Anode'
_exptl_absorpt_coefficient_mu 2.069
_exptl_absorpt_correction_T_max 0.7531
_exptl_absorpt_correction_T_min 0.6372
_exptl_absorpt_correction_type multi-scan
_exptl_absorpt_process_details SADABS
_exptl_crystal_colour Colorless
_exptl_crystal_density_diffrn 1.329
_exptl_crystal_density_meas ?
_exptl_crystal_description Needle
_exptl_crystal_F_000 1062
_exptl_crystal_size_max 0.081
_exptl_crystal_size_mid 0.015
_exptl_crystal_size_min 0.005
_refine_diff_density_max 0.469
_refine_diff_density_min -0.407
_refine_diff_density_rms 0.044
_refine_ls_abs_structure_details
; 
 Flack x determined using 2551 quotients [(I+)-(I-)]/[(I+)+(I-)] 
 (Parsons and Flack (2004), Acta Cryst. A60, s61). 
;
_refine_ls_abs_structure_Flack 0.004(7)
_refine_ls_extinction_method none
_refine_ls_goodness_of_fit_ref 1.046
_refine_ls_hydrogen_treatment constr
_refine_ls_matrix_type full
_refine_ls_number_parameters 405
_refine_ls_number_reflns 5974
_refine_ls_number_restraints 1
_refine_ls_restrained_S_all 1.046
_refine_ls_R_factor_all 0.0353
_refine_ls_R_factor_gt 0.0319
_refine_ls_shift/su_max 0.000
_refine_ls_shift/su_mean 0.000
_refine_ls_structure_factor_coef Fsqd
_refine_ls_weighting_details
; 
 w=1/[\s^2^(Fo^2^)+(0.0276P)^2^+0.7084P] 
 where P=(Fo^2^+2Fc^2^)/3 
;
_refine_ls_weighting_scheme calc
_refine_ls_wR_factor_gt 0.0749
_refine_ls_wR_factor_ref 0.0765
_reflns_Friedel_coverage 0.942
_reflns_Friedel_fraction_full 0.945
_reflns_Friedel_fraction_max 0.935
_reflns_number_gt 5577
_reflns_number_total 5974
_reflns_threshold_expression 'I > 2\s(I)'
_cod_data_source_file ja501881p_si_003.cif
_cod_data_source_block baran276
_cod_depositor_comments
;Adding full bibliography for 4121658--4121664.cif.

The following automatic conversions were performed:

'_exptl_crystal_density_meas' value 'not measured' was changed to '?'
- the value is perceived as not measured.

Automatic conversion script
Id: cif_fix_values 3008 2015-01-20 13:52:24Z robertas 
;
_cod_original_cell_volume 2524.5(2)
_cod_database_code 4121664
_shelx_space_group_comment
; 
The symmetry employed for this shelxl refinement is uniquely defined 
by the following loop, which should always be used as a source of 
symmetry information in preference to the above space-group names. 
They are only intended as comments. 
;
_shelx_estimated_absorpt_t_min 0.850
_shelx_estimated_absorpt_t_max 0.990
_shelxl_version_number 2012-9

loop_
_space_group_symop_operation_xyz
'x, y, z'
'-y, x-y, z+1/3'
'-x+y, -x, z+2/3'

loop_
_atom_site_label
_atom_site_type_symbol
_atom_site_fract_x
_atom_site_fract_y
_atom_site_fract_z
_atom_site_U_iso_or_equiv
_atom_site_adp_type
_atom_site_occupancy
_atom_site_site_symmetry_order
_atom_site_calc_flag
_atom_site_refinement_flags_posn
_atom_site_refinement_flags_adp
Br1 Br 0.36936(6) -0.19826(4) 1.16464(3) 0.0677(2) Uani 1 1 d . .
O1 O 0.4490(2) -0.1580(2) 0.59659(16) 0.0272(6) Uani 1 1 d . .
O2 O 0.5834(2) 0.00641(19) 0.75611(15) 0.0211(5) Uani 1 1 d . .
O3 O 0.73363(19) 0.23542(19) 0.53402(15) 0.0219(5) Uani 1 1 d . .
O4 O 0.70824(19) 0.12096(19) 0.42231(15) 0.0186(5) Uani 1 1 d . .
O5 O 0.5841(2) 0.11806(19) 0.29202(15) 0.0218(5) Uani 1 1 d . .
O6 O 0.8780(2) 0.2607(2) 0.45079(17) 0.0284(6) Uani 1 1 d . .
O7 O 0.6938(2) 0.2957(2) 0.33279(16) 0.0236(5) Uani 1 1 d . .
O8 O 0.6750(2) 0.1659(2) 0.83235(16) 0.0281(6) Uani 1 1 d . .
C1 C 0.8171(5) -0.1573(4) 0.6721(3) 0.0449(11) Uani 1 1 d . .
H1A H 0.8748 -0.1655 0.6420 0.067 Uiso 1 1 calc R U
H1B H 0.7514 -0.2302 0.6803 0.067 Uiso 1 1 calc R U
H1C H 0.8440 -0.1223 0.7307 0.067 Uiso 1 1 calc R U
C2 C 0.7874(4) -0.0857(3) 0.6151(3) 0.0302(8) Uani 1 1 d . .
C3 C 0.6732(3) -0.1026(3) 0.6314(2) 0.0252(8) Uani 1 1 d . .
H3 H 0.6275 -0.1585 0.6779 0.030 Uiso 1 1 calc R U
C4 C 0.6969(3) -0.1470(3) 0.5458(2) 0.0276(8) Uani 1 1 d . .
H4 H 0.6657 -0.2288 0.5446 0.033 Uiso 1 1 calc R U
C5 C 0.7001(3) -0.0947(3) 0.4547(2) 0.0256(8) Uani 1 1 d . .
H5A H 0.7304 -0.1253 0.4105 0.031 Uiso 1 1 calc R U
H5B H 0.7535 -0.0146 0.4594 0.031 Uiso 1 1 calc R U
C6 C 0.5911(3) -0.1078(3) 0.4148(2) 0.0255(8) Uani 1 1 d . .
H6 H 0.6100 -0.0745 0.3535 0.031 Uiso 1 1 calc R U
C7 C 0.5340(3) -0.0485(3) 0.4658(2) 0.0203(7) Uani 1 1 d . .
C8 C 0.5295(3) -0.0821(3) 0.5618(2) 0.0212(7) Uani 1 1 d . .
C9 C 0.6409(3) -0.0179(3) 0.6090(2) 0.0189(7) Uani 1 1 d . .
H9 H 0.6937 0.0286 0.5610 0.023 Uiso 1 1 calc R U
C10 C 0.6402(3) 0.0643(3) 0.6752(2) 0.0196(7) Uani 1 1 d . .
H10 H 0.7182 0.1199 0.6908 0.023 Uiso 1 1 calc R U
C11 C 0.5838(3) 0.1251(3) 0.6342(2) 0.0199(7) Uani 1 1 d . .
H11 H 0.6148 0.1959 0.6685 0.024 Uiso 1 1 calc R U
C12 C 0.6156(3) 0.1607(3) 0.5359(2) 0.0180(6) Uani 1 1 d . .
H12 H 0.5804 0.2054 0.5193 0.022 Uiso 1 1 calc R U
C13 C 0.5967(3) 0.0809(3) 0.4532(2) 0.0187(6) Uani 1 1 d . .
C14 C 0.5301(3) 0.1007(3) 0.3783(2) 0.0204(7) Uani 1 1 d . .
H14 H 0.5202 0.1648 0.3940 0.024 Uiso 1 1 calc R U
C15 C 0.4213(3) -0.0040(3) 0.3765(2) 0.0250(7) Uani 1 1 d . .
C16 C 0.4233(3) -0.0817(3) 0.4253(2) 0.0254(8) Uani 1 1 d . .
H16 H 0.3601 -0.1525 0.4341 0.031 Uiso 1 1 calc R U
C17 C 0.8851(3) 0.0271(4) 0.5960(3) 0.0322(8) Uani 1 1 d . .
H17A H 0.9175 0.0648 0.6527 0.048 Uiso 1 1 calc R U
H17B H 0.8607 0.0705 0.5613 0.048 Uiso 1 1 calc R U
H17C H 0.9404 0.0191 0.5616 0.048 Uiso 1 1 calc R U
C18 C 0.5069(4) -0.2304(3) 0.4016(3) 0.0358(9) Uani 1 1 d . .
H18A H 0.5423 -0.2666 0.3710 0.054 Uiso 1 1 calc R U
H18B H 0.4451 -0.2379 0.3653 0.054 Uiso 1 1 calc R U
H18C H 0.4793 -0.2653 0.4601 0.054 Uiso 1 1 calc R U
C19 C 0.4578(3) 0.0708(3) 0.6453(2) 0.0257(7) Uani 1 1 d . .
H19A H 0.4344 0.1239 0.6290 0.039 Uiso 1 1 calc R U
H19B H 0.4377 0.0480 0.7078 0.039 Uiso 1 1 calc R U
H19C H 0.4210 0.0060 0.6062 0.039 Uiso 1 1 calc R U
C20 C 0.3255(3) -0.0097(4) 0.3261(3) 0.0342(9) Uani 1 1 d . .
H20A H 0.2629 -0.0854 0.3280 0.051 Uiso 1 1 calc R U
H20B H 0.3469 0.0123 0.2637 0.051 Uiso 1 1 calc R U
H20C H 0.3041 0.0404 0.3539 0.051 Uiso 1 1 calc R U
C21 C 0.7822(3) 0.2114(3) 0.4669(2) 0.0208(7) Uani 1 1 d . .
C22 C 0.6683(3) 0.2226(3) 0.2788(2) 0.0211(7) Uani 1 1 d . .
C23 C 0.7247(3) 0.2345(3) 0.1912(2) 0.0289(8) Uani 1 1 d . .
H23A H 0.6914 0.2589 0.1454 0.043 Uiso 1 1 calc R U
H23B H 0.7165 0.1631 0.1737 0.043 Uiso 1 1 calc R U
H23C H 0.8034 0.2892 0.1971 0.043 Uiso 1 1 calc R U
C24 C 0.6095(3) 0.0688(3) 0.8306(2) 0.0180(7) Uani 1 1 d . .
C25 C 0.5462(3) 0.0021(3) 0.9098(2) 0.0189(7) Uani 1 1 d . .
C26 C 0.4716(3) -0.1103(3) 0.9031(2) 0.0304(8) Uani 1 1 d . .
H26 H 0.4584 -0.1461 0.8466 0.036 Uiso 1 1 calc R U
C27 C 0.4163(4) -0.1703(3) 0.9786(3) 0.0387(10) Uani 1 1 d . .
H27 H 0.3643 -0.2471 0.9745 0.046 Uiso 1 1 calc R U
C28 C 0.4383(3) -0.1163(3) 1.0601(2) 0.0295(8) Uani 1 1 d . .
C29 C 0.5083(3) -0.0048(3) 1.0676(2) 0.0266(8) Uani 1 1 d . .
H29 H 0.5198 0.0309 1.1240 0.032 Uiso 1 1 calc R U
C30 C 0.5622(3) 0.0552(3) 0.9917(2) 0.0246(7) Uani 1 1 d . .
H30 H 0.6101 0.1328 0.9957 0.030 Uiso 1 1 calc R U
C1S C 0.7481(6) -0.0426(6) 1.1771(4) 0.0713(17) Uani 1 1 d . .
H1SA H 0.7187 -0.1192 1.1575 0.107 Uiso 1 1 calc R U
H1SB H 0.6909 -0.0220 1.1704 0.107 Uiso 1 1 calc R U
H1SC H 0.7703 -0.0357 1.2402 0.107 Uiso 1 1 calc R U
C2S C 0.8482(5) 0.0338(6) 1.1198(4) 0.0627(14) Uani 1 1 d . .
H2SA H 0.8793 0.1105 1.1419 0.075 Uiso 1 1 calc R U
H2SB H 0.9055 0.0126 1.1272 0.075 Uiso 1 1 calc R U
C3S C 0.8221(4) 0.0309(5) 1.0226(4) 0.0579(14) Uani 1 1 d . .
H3SA H 0.7648 0.0521 1.0153 0.069 Uiso 1 1 calc R U
H3SB H 0.7910 -0.0457 1.0005 0.069 Uiso 1 1 calc R U
C4S C 0.9220(4) 0.1073(4) 0.9650(3) 0.0472(11) Uani 1 1 d . .
H4SA H 0.9539 0.1839 0.9874 0.057 Uiso 1 1 calc R U
H4SB H 0.9790 0.0854 0.9713 0.057 Uiso 1 1 calc R U
C5S C 0.8938(6) 0.1046(6) 0.8669(4) 0.0723(17) Uani 1 1 d . .
H5SA H 0.9619 0.1400 0.8314 0.108 Uiso 1 1 calc R U
H5SB H 0.8533 0.1444 0.8581 0.108 Uiso 1 1 calc R U
H5SC H 0.8477 0.0278 0.8475 0.108 Uiso 1 1 calc R U

loop_
_atom_site_aniso_label
_atom_site_aniso_U_11
_atom_site_aniso_U_22
_atom_site_aniso_U_33
_atom_site_aniso_U_23
_atom_site_aniso_U_13
_atom_site_aniso_U_12
Br1 0.1040(5) 0.0326(3) 0.0217(2) 0.00272(18) 0.0227(2) 0.0006(3)
O1 0.0310(14) 0.0219(13) 0.0230(13) 0.0015(10) 0.0050(10) 0.0089(12)
O2 0.0256(12) 0.0208(12) 0.0125(11) 0.0010(9) 0.0035(9) 0.0082(10)
O3 0.0213(12) 0.0213(12) 0.0187(12) -0.0008(9) 0.0040(9) 0.0074(10)
O4 0.0218(12) 0.0195(11) 0.0165(11) 0.0029(9) 0.0051(9) 0.0117(10)
O5 0.0257(13) 0.0219(12) 0.0163(11) 0.0013(9) 0.0005(9) 0.0109(10)
O6 0.0201(14) 0.0326(14) 0.0291(13) 0.0042(11) 0.0051(10) 0.0105(11)
O7 0.0247(12) 0.0219(12) 0.0257(12) -0.0008(10) -0.0032(10) 0.0127(10)
O8 0.0363(15) 0.0196(13) 0.0216(13) -0.0011(10) 0.0026(10) 0.0087(12)
C1 0.067(3) 0.054(3) 0.037(2) 0.007(2) -0.001(2) 0.047(3)
C2 0.045(2) 0.035(2) 0.0253(18) 0.0045(15) 0.0024(16) 0.0306(19)
C3 0.034(2) 0.0236(18) 0.0204(18) 0.0041(14) 0.0042(15) 0.0167(16)
C4 0.040(2) 0.0253(19) 0.0273(19) 0.0053(15) 0.0065(16) 0.0237(17)
C5 0.037(2) 0.0277(19) 0.0220(18) 0.0004(14) 0.0060(15) 0.0237(17)
C6 0.038(2) 0.0225(18) 0.0177(16) -0.0023(13) 0.0026(14) 0.0161(16)
C7 0.0219(17) 0.0175(17) 0.0190(16) -0.0003(13) 0.0014(13) 0.0079(14)
C8 0.0273(19) 0.0169(16) 0.0210(16) -0.0020(13) 0.0035(14) 0.0122(15)
C9 0.0238(17) 0.0213(17) 0.0130(15) 0.0024(12) 0.0028(12) 0.0123(14)
C10 0.0217(17) 0.0187(16) 0.0174(16) 0.0014(13) 0.0043(13) 0.0094(14)
C11 0.0242(17) 0.0192(16) 0.0162(16) -0.0018(12) 0.0038(13) 0.0108(14)
C12 0.0174(16) 0.0162(16) 0.0201(16) 0.0002(13) 0.0026(12) 0.0082(13)
C13 0.0194(16) 0.0194(16) 0.0172(15) -0.0003(12) 0.0015(12) 0.0096(14)
C14 0.0235(18) 0.0244(18) 0.0156(15) 0.0004(13) 0.0004(13) 0.0137(15)
C15 0.0226(18) 0.0305(19) 0.0209(17) -0.0026(14) -0.0001(14) 0.0125(16)
C16 0.0253(19) 0.0247(18) 0.0189(17) -0.0026(14) 0.0017(13) 0.0069(15)
C17 0.032(2) 0.040(2) 0.033(2) 0.0039(17) -0.0015(16) 0.0250(19)
C18 0.044(2) 0.027(2) 0.034(2) -0.0044(16) 0.0012(18) 0.0160(19)
C19 0.0263(19) 0.0286(19) 0.0260(18) 0.0020(14) 0.0076(14) 0.0165(16)
C20 0.026(2) 0.040(2) 0.031(2) 0.0055(17) -0.0043(16) 0.0128(18)
C21 0.0246(19) 0.0238(18) 0.0187(16) 0.0049(13) 0.0015(13) 0.0156(16)
C22 0.0201(17) 0.0217(17) 0.0223(17) 0.0037(14) -0.0035(13) 0.0109(14)
C23 0.0291(19) 0.0263(19) 0.0261(19) 0.0012(15) 0.0030(15) 0.0100(16)
C24 0.0189(16) 0.0170(17) 0.0191(17) -0.0017(12) -0.0017(13) 0.0096(14)
C25 0.0209(17) 0.0215(17) 0.0155(15) -0.0002(13) -0.0008(12) 0.0113(14)
C26 0.036(2) 0.0236(19) 0.0182(17) -0.0050(14) 0.0019(15) 0.0048(17)
C27 0.047(3) 0.025(2) 0.0237(19) -0.0018(15) 0.0069(18) 0.0032(19)
C28 0.039(2) 0.0237(19) 0.0148(17) 0.0057(14) 0.0074(15) 0.0075(17)
C29 0.042(2) 0.0260(19) 0.0129(16) -0.0016(13) 0.0025(15) 0.0181(17)
C30 0.034(2) 0.0153(16) 0.0226(18) -0.0010(13) 0.0015(15) 0.0104(15)
C1S 0.070(4) 0.092(5) 0.066(4) 0.021(3) 0.007(3) 0.052(4)
C2S 0.060(3) 0.077(4) 0.057(3) 0.002(3) -0.004(3) 0.038(3)
C3S 0.046(3) 0.069(4) 0.069(4) -0.014(3) -0.012(3) 0.036(3)
C4S 0.048(3) 0.046(3) 0.060(3) -0.006(2) -0.007(2) 0.033(2)
C5S 0.066(4) 0.097(5) 0.068(4) -0.007(3) -0.005(3) 0.051(4)

loop_
_atom_type_symbol
_atom_type_description
_atom_type_scat_dispersion_real
_atom_type_scat_dispersion_imag
_atom_type_scat_source
C C 0.0181 0.0091 'International Tables Vol C Tables 4.2.6.8 and 6.1.1.4'
H H 0.0000 0.0000 'International Tables Vol C Tables 4.2.6.8 and 6.1.1.4'
Br Br -0.6763 1.2805 'International Tables Vol C Tables 4.2.6.8 and 6.1.1.4'
O O 0.0492 0.0322 'International Tables Vol C Tables 4.2.6.8 and 6.1.1.4'

loop_
_geom_angle_atom_site_label_1
_geom_angle_atom_site_label_2
_geom_angle_atom_site_label_3
_geom_angle
C24 O2 C10 115.5(3)
C21 O3 C12 111.8(3)
C21 O4 C13 112.4(2)
C22 O5 C14 114.1(3)
C2 C1 H1A 109.5
C2 C1 H1B 109.5
H1A C1 H1B 109.5
C2 C1 H1C 109.5
H1A C1 H1C 109.5
H1B C1 H1C 109.5
C17 C2 C3 121.8(3)
C17 C2 C1 113.0(4)
C3 C2 C1 114.9(4)
C17 C2 C4 121.5(3)
C3 C2 C4 60.4(3)
C1 C2 C4 115.6(4)
C9 C3 C2 123.4(3)
C9 C3 C4 110.2(3)
C2 C3 C4 60.1(3)
C9 C3 H3 116.5
C2 C3 H3 116.5
C4 C3 H3 116.5
C2 C4 C3 59.5(2)
C2 C4 C5 121.0(3)
C3 C4 C5 120.5(3)
C2 C4 H4 114.9
C3 C4 H4 114.9
C5 C4 H4 114.9
C4 C5 C6 119.3(3)
C4 C5 H5A 107.5
C6 C5 H5A 107.5
C4 C5 H5B 107.5
C6 C5 H5B 107.5
H5A C5 H5B 107.0
C18 C6 C5 109.8(3)
C18 C6 C7 109.7(3)
C5 C6 C7 118.0(3)
C18 C6 H6 106.2
C5 C6 H6 106.2
C7 C6 H6 106.2
C8 C7 C16 114.4(3)
C8 C7 C13 112.7(3)
C16 C7 C13 101.6(3)
C8 C7 C6 104.2(3)
C16 C7 C6 110.6(3)
C13 C7 C6 113.7(3)
O1 C8 C7 124.0(3)
O1 C8 C9 123.1(3)
C7 C8 C9 112.7(3)
C3 C9 C10 124.7(3)
C3 C9 C8 105.0(3)
C10 C9 C8 110.8(3)
C3 C9 H9 104.9
C10 C9 H9 104.9
C8 C9 H9 104.9
O2 C10 C9 109.2(3)
O2 C10 C11 110.5(3)
C9 C10 C11 110.9(3)
O2 C10 H10 108.8
C9 C10 H10 108.8
C11 C10 H10 108.8
C19 C11 C12 109.6(3)
C19 C11 C10 117.3(3)
C12 C11 C10 114.2(3)
C19 C11 H11 104.8
C12 C11 H11 104.8
C10 C11 H11 104.8
O3 C12 C11 107.0(3)
O3 C12 C13 102.7(2)
C11 C12 C13 126.2(3)
O3 C12 H12 106.5
C11 C12 H12 106.5
C13 C12 H12 106.5
O4 C13 C14 109.0(2)
O4 C13 C7 110.8(3)
C14 C13 C7 104.5(3)
O4 C13 C12 101.9(2)
C14 C13 C12 109.5(3)
C7 C13 C12 120.8(3)
O5 C14 C15 109.7(3)
O5 C14 C13 111.0(3)
C15 C14 C13 104.2(3)
O5 C14 H14 110.6
C15 C14 H14 110.6
C13 C14 H14 110.6
C16 C15 C14 111.4(3)
C16 C15 C20 128.1(4)
C14 C15 C20 120.4(3)
C15 C16 C7 114.3(3)
C15 C16 H16 122.9
C7 C16 H16 122.9
C2 C17 H17A 109.5
C2 C17 H17B 109.5
H17A C17 H17B 109.5
C2 C17 H17C 109.5
H17A C17 H17C 109.5
H17B C17 H17C 109.5
C6 C18 H18A 109.5
C6 C18 H18B 109.5
H18A C18 H18B 109.5
C6 C18 H18C 109.5
H18A C18 H18C 109.5
H18B C18 H18C 109.5
C11 C19 H19A 109.5
C11 C19 H19B 109.5
H19A C19 H19B 109.5
C11 C19 H19C 109.5
H19A C19 H19C 109.5
H19B C19 H19C 109.5
C15 C20 H20A 109.5
C15 C20 H20B 109.5
H20A C20 H20B 109.5
C15 C20 H20C 109.5
H20A C20 H20C 109.5
H20B C20 H20C 109.5
O6 C21 O3 124.9(3)
O6 C21 O4 124.1(3)
O3 C21 O4 110.9(3)
O7 C22 O5 123.1(3)
O7 C22 C23 125.1(3)
O5 C22 C23 111.9(3)
C22 C23 H23A 109.5
C22 C23 H23B 109.5
H23A C23 H23B 109.5
C22 C23 H23C 109.5
H23A C23 H23C 109.5
H23B C23 H23C 109.5
O8 C24 O2 123.9(3)
O8 C24 C25 124.6(3)
O2 C24 C25 111.4(3)
C30 C25 C26 119.9(3)
C30 C25 C24 118.5(3)
C26 C25 C24 121.7(3)
C27 C26 C25 120.1(3)
C27 C26 H26 119.9
C25 C26 H26 119.9
C28 C27 C26 118.6(4)
C28 C27 H27 120.7
C26 C27 H27 120.7
C29 C28 C27 122.1(3)
C29 C28 Br1 118.7(3)
C27 C28 Br1 119.2(3)
C28 C29 C30 119.0(3)
C28 C29 H29 120.5
C30 C29 H29 120.5
C29 C30 C25 120.1(3)
C29 C30 H30 119.9
C25 C30 H30 119.9
C2S C1S H1SA 109.5
C2S C1S H1SB 109.5
H1SA C1S H1SB 109.5
C2S C1S H1SC 109.5
H1SA C1S H1SC 109.5
H1SB C1S H1SC 109.5
C3S C2S C1S 113.5(5)
C3S C2S H2SA 108.9
C1S C2S H2SA 108.9
C3S C2S H2SB 108.9
C1S C2S H2SB 108.9
H2SA C2S H2SB 107.7
C2S C3S C4S 113.7(5)
C2S C3S H3SA 108.8
C4S C3S H3SA 108.8
C2S C3S H3SB 108.8
C4S C3S H3SB 108.8
H3SA C3S H3SB 107.7
C5S C4S C3S 113.0(5)
C5S C4S H4SA 109.0
C3S C4S H4SA 109.0
C5S C4S H4SB 109.0
C3S C4S H4SB 109.0
H4SA C4S H4SB 107.8
C4S C5S H5SA 109.5
C4S C5S H5SB 109.5
H5SA C5S H5SB 109.5
C4S C5S H5SC 109.5
H5SA C5S H5SC 109.5
H5SB C5S H5SC 109.5

loop_
_geom_bond_atom_site_label_1
_geom_bond_atom_site_label_2
_geom_bond_distance
Br1 C28 1.890(3)
O1 C8 1.211(4)
O2 C24 1.346(4)
O2 C10 1.448(4)
O3 C21 1.343(4)
O3 C12 1.446(4)
O4 C21 1.343(4)
O4 C13 1.444(4)
O5 C22 1.356(4)
O5 C14 1.450(4)
O6 C21 1.184(4)
O7 C22 1.206(4)
O8 C24 1.200(4)
C1 C2 1.521(5)
C1 H1A 0.9800
C1 H1B 0.9800
C1 H1C 0.9800
C2 C17 1.509(6)
C2 C3 1.513(6)
C2 C4 1.523(6)
C3 C9 1.501(5)
C3 C4 1.528(5)
C3 H3 1.0000
C4 C5 1.534(5)
C4 H4 1.0000
C5 C6 1.559(5)
C5 H5A 0.9900
C5 H5B 0.9900
C6 C18 1.532(5)
C6 C7 1.600(5)
C6 H6 1.0000
C7 C8 1.498(5)
C7 C16 1.503(5)
C7 C13 1.579(5)
C8 C9 1.525(5)
C9 C10 1.519(5)
C9 H9 1.0000
C10 C11 1.545(5)
C10 H10 1.0000
C11 C19 1.540(5)
C11 C12 1.541(4)
C11 H11 1.0000
C12 C13 1.594(4)
C12 H12 1.0000
C13 C14 1.564(5)
C14 C15 1.494(5)
C14 H14 1.0000
C15 C16 1.320(5)
C15 C20 1.502(5)
C16 H16 0.9500
C17 H17A 0.9800
C17 H17B 0.9800
C17 H17C 0.9800
C18 H18A 0.9800
C18 H18B 0.9800
C18 H18C 0.9800
C19 H19A 0.9800
C19 H19B 0.9800
C19 H19C 0.9800
C20 H20A 0.9800
C20 H20B 0.9800
C20 H20C 0.9800
C22 C23 1.492(5)
C23 H23A 0.9800
C23 H23B 0.9800
C23 H23C 0.9800
C24 C25 1.492(5)
C25 C30 1.387(5)
C25 C26 1.389(5)
C26 C27 1.387(6)
C26 H26 0.9500
C27 C28 1.381(5)
C27 H27 0.9500
C28 C29 1.370(6)
C29 C30 1.386(5)
C29 H29 0.9500
C30 H30 0.9500
C1S C2S 1.528(9)
C1S H1SA 0.9800
C1S H1SB 0.9800
C1S H1SC 0.9800
C2S C3S 1.491(8)
C2S H2SA 0.9900
C2S H2SB 0.9900
C3S C4S 1.529(8)
C3S H3SA 0.9900
C3S H3SB 0.9900
C4S C5S 1.512(8)
C4S H4SA 0.9900
C4S H4SB 0.9900
C5S H5SA 0.9800
C5S H5SB 0.9800
C5S H5SC 0.9800
